data_2023476
loop_
_publ_author_name
'Lenz, Tabea'
'Hebenbrock, Marian'

_publ_section_title
;
 Crystal structure of bis-(diiso-propyl-amino)-fluoro-borane.
;
_journal_coeditor_code JY2057
_journal_issue 'Pt 5'
_journal_name_full 'Acta crystallographica. Section E, Crystallographic communications'
_journal_page_first 401
_journal_page_last 404
_journal_paper_doi 10.1107/S2056989025003160
_journal_volume 81
_journal_year 2025
_chemical_formula_iupac 'C12 H28 B F N2'
_chemical_formula_moiety 'C12 H28 B F N2'
_chemical_formula_sum 'C12 H28 B F N2'
_chemical_formula_weight 230.17
_chemical_name_systematic
;
Bis(diisopropylamino)fluoroborane
;
_space_group_crystal_system triclinic
_space_group_IT_number 2
_space_group_name_Hall '-P 1'
_space_group_name_H-M_alt 'P -1'
_atom_sites_solution_hydrogens geom
_atom_sites_solution_primary 'intrinsic phasing'
_audit_creation_method SHELXL-2019/3
_cell_angle_alpha 84.3340(10)
_cell_angle_beta 84.8200(10)
_cell_angle_gamma 67.5180(10)
_cell_formula_units_Z 2
_cell_length_a 6.3603(2)
_cell_length_b 7.6440(3)
_cell_length_c 16.4098(6)
_cell_measurement_reflns_used 9941
_cell_measurement_temperature 100(2)
_cell_measurement_theta_max 29.57
_cell_measurement_theta_min 2.50
_cell_volume 732.38(5)
_computing_cell_refinement
;
<i>SAINT-Plus</i> (Bruker, 2021)
;
_computing_data_collection
;
<i>APEX4</i> (Bruker, 2021)
;
_computing_data_reduction
;
<i>SAINT-Plus</i> (Bruker, 2021)
;
_computing_molecular_graphics
;
SHELXTL (Sheldrick, 2008)
;
_computing_publication_material
;
<i>APEX4</i> (Bruker, 2021) and <i>publCIF</i> (Westrip, 2010)
;
_computing_structure_refinement
;
<i>SHELXL2019</i> (L\"ubben <i>et al.</i>,  2019; Sheldrick,
2015<i>b</i>)
;
_computing_structure_solution
;
SHELXT2018 (Sheldrick, 2015<i>a</i>)
;
_diffrn_ambient_temperature 100(2)
_diffrn_measured_fraction_theta_full 0.998
_diffrn_measured_fraction_theta_max 0.998
_diffrn_measurement_device_type 'Bruker D8 VENTURE with a PHOTON III CMOS detector'
_diffrn_measurement_method 'f\ and w\ scans'
_diffrn_radiation_type MoK\a
_diffrn_radiation_wavelength 0.71073
_diffrn_reflns_av_R_equivalents 0.0425
_diffrn_reflns_av_unetI/netI 0.0268
_diffrn_reflns_limit_h_max 8
_diffrn_reflns_limit_h_min -8
_diffrn_reflns_limit_k_max 10
_diffrn_reflns_limit_k_min -10
_diffrn_reflns_limit_l_max 22
_diffrn_reflns_limit_l_min -22
_diffrn_reflns_number 44165
_diffrn_reflns_theta_full 25.242
_diffrn_reflns_theta_max 29.585
_diffrn_reflns_theta_min 2.499
_diffrn_source microsource
_exptl_absorpt_coefficient_mu 0.069
_exptl_absorpt_correction_T_max 0.7459
_exptl_absorpt_correction_T_min 0.5139
_exptl_absorpt_correction_type empirical
_exptl_absorpt_process_details
;
(SADABS; Bruker, 2021)
;
_exptl_crystal_colour colourless
_exptl_crystal_density_diffrn 1.044
_exptl_crystal_description plate
_exptl_crystal_F_000 256
_exptl_crystal_size_max 0.500
_exptl_crystal_size_mid 0.500
_exptl_crystal_size_min 0.100
_refine_diff_density_max 0.505
_refine_diff_density_min -0.266
_refine_ls_extinction_method none
_refine_ls_goodness_of_fit_ref 1.084
_refine_ls_hydrogen_treatment constr
_refine_ls_matrix_type full
_refine_ls_number_parameters 153
_refine_ls_number_reflns 4103
_refine_ls_number_restraints 0
_refine_ls_restrained_S_all 1.084
_refine_ls_R_factor_all 0.0450
_refine_ls_R_factor_gt 0.0420
_refine_ls_shift/su_max 0.001
_refine_ls_shift/su_mean 0.000
_refine_ls_structure_factor_coef Fsqd
_refine_ls_weighting_details 'w=1/[\s^2^(Fo^2^)+(0.0628P)^2^+0.1203P] where P=(Fo^2^+2Fc^2^)/3'
_refine_ls_weighting_scheme calc
_refine_ls_wR_factor_gt 0.1071
_refine_ls_wR_factor_ref 0.1096
_reflns_number_gt 3776
_reflns_number_total 4103
_reflns_threshold_expression 'I > 2\s(I)'
_cod_data_source_file jy2057.cif
_cod_data_source_block I
_cod_depositor_comments 'Adding full bibliography for 2023476.cif.'
_cod_database_code 2023476
_shelx_space_group_comment
;
The symmetry employed for this shelxl refinement is uniquely defined
by the following loop, which should always be used as a source of
symmetry information in preference to the above space-group names.
They are only intended as comments.
;
_shelx_estimated_absorpt_t_min 0.966
_shelx_estimated_absorpt_t_max 0.993

loop_
_space_group_symop_operation_xyz
'x, y, z'
'-x, -y, -z'

loop_
_atom_site_type_symbol
_atom_site_label
_atom_site_fract_x
_atom_site_fract_y
_atom_site_fract_z
_atom_site_U_iso_or_equiv
_atom_site_adp_type
_atom_site_calc_flag
_atom_site_occupancy
_atom_site_disorder_assembly
_atom_site_disorder_group
F F1 0.93904(9) 0.04267(7) 0.71623(3) 0.02497(13) Uani d 1 . .
N N1 0.88667(11) 0.25106(9) 0.81925(4) 0.01548(13) Uani d 1 . .
N N2 0.72717(11) 0.36432(9) 0.67705(4) 0.01613(14) Uani d 1 . .
C C1 0.94682(13) 0.09107(10) 0.88255(4) 0.01678(15) Uani d 1 . .
H H1 0.948918 0.145510 0.935300 0.020 Uiso calc 1 . .
C C2 1.18385(14) -0.06119(12) 0.86768(5) 0.02304(17) Uani d 1 . .
H H2A 1.224662 -0.148577 0.916731 0.035 Uiso calc 1 . .
H H2B 1.295300 -0.000875 0.855770 0.035 Uiso calc 1 . .
H H2C 1.183618 -0.131787 0.821000 0.035 Uiso calc 1 . .
C C3 0.76418(15) 0.00544(12) 0.89528(5) 0.02429(17) Uani d 1 . .
H H3A 0.803276 -0.093603 0.940334 0.036 Uiso calc 1 . .
H H3B 0.755731 -0.049951 0.844889 0.036 Uiso calc 1 . .
H H3C 0.616325 0.104925 0.908771 0.036 Uiso calc 1 . .
C C4 0.88051(12) 0.43069(10) 0.84597(4) 0.01606(15) Uani d 1 . .
H H4 0.845794 0.524505 0.797241 0.019 Uiso calc 1 . .
C C5 0.69137(14) 0.51110(11) 0.91219(5) 0.02059(16) Uani d 1 . .
H H5A 0.679720 0.638557 0.922731 0.031 Uiso calc 1 . .
H H5B 0.726963 0.428370 0.962753 0.031 Uiso calc 1 . .
H H5C 0.546150 0.517926 0.893549 0.031 Uiso calc 1 . .
C C6 1.11067(14) 0.41371(12) 0.87467(5) 0.02167(16) Uani d 1 . .
H H6A 1.103194 0.539362 0.886261 0.033 Uiso calc 1 . .
H H6B 1.229965 0.362372 0.831561 0.033 Uiso calc 1 . .
H H6C 1.146032 0.328549 0.924554 0.033 Uiso calc 1 . .
C C7 0.54639(12) 0.54721(10) 0.69565(4) 0.01650(15) Uani d 1 . .
H H7 0.528695 0.550183 0.756731 0.020 Uiso calc 1 . .
C C8 0.60564(14) 0.71800(11) 0.66229(5) 0.02176(16) Uani d 1 . .
H H8A 0.486698 0.834686 0.681208 0.033 Uiso calc 1 . .
H H8B 0.615843 0.724314 0.602201 0.033 Uiso calc 1 . .
H H8C 0.752295 0.704329 0.682121 0.033 Uiso calc 1 . .
C C9 0.31532(13) 0.56770(12) 0.66626(5) 0.02146(16) Uani d 1 . .
H H9A 0.197235 0.685037 0.684966 0.032 Uiso calc 1 . .
H H9B 0.277831 0.458913 0.688826 0.032 Uiso calc 1 . .
H H9C 0.323321 0.572230 0.606207 0.032 Uiso calc 1 . .
C C10 0.76673(13) 0.32376(11) 0.58934(4) 0.01805(15) Uani d 1 . .
H H10 0.680044 0.444801 0.557470 0.022 Uiso calc 1 . .
C C11 1.01744(15) 0.26992(13) 0.56098(5) 0.02464(17) Uani d 1 . .
H H11A 1.036191 0.253792 0.501909 0.037 Uiso calc 1 . .
H H11B 1.108985 0.150774 0.590426 0.037 Uiso calc 1 . .
H H11C 1.068066 0.370637 0.572384 0.037 Uiso calc 1 . .
C C12 0.67586(15) 0.17610(13) 0.56824(5) 0.02438(17) Uani d 1 . .
H H12A 0.687330 0.168847 0.508612 0.037 Uiso calc 1 . .
H H12B 0.516015 0.212989 0.588332 0.037 Uiso calc 1 . .
H H12C 0.766010 0.051867 0.594240 0.037 Uiso calc 1 . .
B B1 0.84742(14) 0.22573(12) 0.73804(5) 0.01686(16) Uani d 1 . .

loop_
_atom_site_aniso_label
_atom_site_aniso_U_11
_atom_site_aniso_U_22
_atom_site_aniso_U_33
_atom_site_aniso_U_12
_atom_site_aniso_U_13
_atom_site_aniso_U_23
F1 0.0343(3) 0.0151(2) 0.0207(2) -0.0022(2) -0.00725(19) -0.00367(17)
N1 0.0176(3) 0.0128(3) 0.0152(3) -0.0044(2) -0.0035(2) 0.0002(2)
N2 0.0178(3) 0.0154(3) 0.0136(3) -0.0040(2) -0.0021(2) -0.0016(2)
C1 0.0178(3) 0.0150(3) 0.0164(3) -0.0050(3) -0.0036(2) 0.0015(2)
C2 0.0202(4) 0.0188(4) 0.0247(4) -0.0013(3) -0.0048(3) 0.0011(3)
C3 0.0249(4) 0.0237(4) 0.0270(4) -0.0130(3) -0.0048(3) 0.0047(3)
C4 0.0170(3) 0.0150(3) 0.0168(3) -0.0064(3) -0.0035(2) -0.0003(2)
C5 0.0210(4) 0.0187(3) 0.0206(3) -0.0051(3) -0.0014(3) -0.0046(3)
C6 0.0208(4) 0.0244(4) 0.0233(4) -0.0120(3) -0.0062(3) 0.0016(3)
C7 0.0162(3) 0.0157(3) 0.0161(3) -0.0040(3) -0.0025(2) -0.0007(2)
C8 0.0245(4) 0.0174(3) 0.0230(4) -0.0074(3) -0.0045(3) 0.0015(3)
C9 0.0173(3) 0.0250(4) 0.0210(3) -0.0063(3) -0.0034(3) -0.0012(3)
C10 0.0204(3) 0.0195(3) 0.0137(3) -0.0065(3) -0.0022(2) -0.0017(2)
C11 0.0224(4) 0.0285(4) 0.0217(4) -0.0083(3) 0.0026(3) -0.0047(3)
C12 0.0296(4) 0.0261(4) 0.0206(4) -0.0125(3) -0.0046(3) -0.0049(3)
B1 0.0179(4) 0.0151(4) 0.0166(3) -0.0048(3) -0.0022(3) -0.0015(3)

loop_
_atom_type_symbol
_atom_type_description
_atom_type_scat_dispersion_real
_atom_type_scat_dispersion_imag
_atom_type_scat_source
C C 0.0033 0.0016 'International Tables Vol C Tables 4.2.6.8 and 6.1.1.4'
H H 0.0000 0.0000 'International Tables Vol C Tables 4.2.6.8 and 6.1.1.4'
B B 0.0013 0.0007 'International Tables Vol C Tables 4.2.6.8 and 6.1.1.4'
F F 0.0171 0.0103 'International Tables Vol C Tables 4.2.6.8 and 6.1.1.4'
N N 0.0061 0.0033 'International Tables Vol C Tables 4.2.6.8 and 6.1.1.4'

loop_
_geom_angle_atom_site_label_1
_geom_angle_atom_site_label_2
_geom_angle_atom_site_label_3
_geom_angle_site_symmetry_1
_geom_angle_site_symmetry_3
_geom_angle
_geom_angle_publ_flag
B1 N1 C4 . . 123.84(6) ?
B1 N1 C1 . . 121.01(6) ?
C4 N1 C1 . . 115.11(6) ?
B1 N2 C7 . . 123.64(6) ?
B1 N2 C10 . . 120.53(6) ?
C7 N2 C10 . . 115.66(6) ?
N1 C1 C3 . . 111.48(6) ?
N1 C1 C2 . . 113.89(6) ?
C3 C1 C2 . . 111.49(7) ?
N1 C1 H1 . . 106.5 ?
C3 C1 H1 . . 106.5 ?
C2 C1 H1 . . 106.5 ?
C1 C2 H2A . . 109.5 ?
C1 C2 H2B . . 109.5 ?
H2A C2 H2B . . 109.5 ?
C1 C2 H2C . . 109.5 ?
H2A C2 H2C . . 109.5 ?
H2B C2 H2C . . 109.5 ?
C1 C3 H3A . . 109.5 ?
C1 C3 H3B . . 109.5 ?
H3A C3 H3B . . 109.5 ?
C1 C3 H3C . . 109.5 ?
H3A C3 H3C . . 109.5 ?
H3B C3 H3C . . 109.5 ?
N1 C4 C5 . . 112.25(6) ?
N1 C4 C6 . . 112.37(6) ?
C5 C4 C6 . . 110.44(6) ?
N1 C4 H4 . . 107.2 ?
C5 C4 H4 . . 107.2 ?
C6 C4 H4 . . 107.2 ?
C4 C5 H5A . . 109.5 ?
C4 C5 H5B . . 109.5 ?
H5A C5 H5B . . 109.5 ?
C4 C5 H5C . . 109.5 ?
H5A C5 H5C . . 109.5 ?
H5B C5 H5C . . 109.5 ?
C4 C6 H6A . . 109.5 ?
C4 C6 H6B . . 109.5 ?
H6A C6 H6B . . 109.5 ?
C4 C6 H6C . . 109.5 ?
H6A C6 H6C . . 109.5 ?
H6B C6 H6C . . 109.5 ?
N2 C7 C8 . . 113.11(6) ?
N2 C7 C9 . . 112.27(6) ?
C8 C7 C9 . . 110.19(6) ?
N2 C7 H7 . . 107.0 ?
C8 C7 H7 . . 107.0 ?
C9 C7 H7 . . 107.0 ?
C7 C8 H8A . . 109.5 ?
C7 C8 H8B . . 109.5 ?
H8A C8 H8B . . 109.5 ?
C7 C8 H8C . . 109.5 ?
H8A C8 H8C . . 109.5 ?
H8B C8 H8C . . 109.5 ?
C7 C9 H9A . . 109.5 ?
C7 C9 H9B . . 109.5 ?
H9A C9 H9B . . 109.5 ?
C7 C9 H9C . . 109.5 ?
H9A C9 H9C . . 109.5 ?
H9B C9 H9C . . 109.5 ?
N2 C10 C11 . . 111.40(6) ?
N2 C10 C12 . . 113.43(6) ?
C11 C10 C12 . . 111.42(7) ?
N2 C10 H10 . . 106.7 ?
C11 C10 H10 . . 106.7 ?
C12 C10 H10 . . 106.7 ?
C10 C11 H11A . . 109.5 ?
C10 C11 H11B . . 109.5 ?
H11A C11 H11B . . 109.5 ?
C10 C11 H11C . . 109.5 ?
H11A C11 H11C . . 109.5 ?
H11B C11 H11C . . 109.5 ?
C10 C12 H12A . . 109.5 ?
C10 C12 H12B . . 109.5 ?
H12A C12 H12B . . 109.5 ?
C10 C12 H12C . . 109.5 ?
H12A C12 H12C . . 109.5 ?
H12B C12 H12C . . 109.5 ?
F1 B1 N2 . . 116.05(7) ?
F1 B1 N1 . . 115.03(6) ?
N2 B1 N1 . . 128.91(7) ?

loop_
_geom_bond_atom_site_label_1
_geom_bond_atom_site_label_2
_geom_bond_site_symmetry_2
_geom_bond_distance
_geom_bond_publ_flag
F1 B1 . 1.3650(9) ?
N1 B1 . 1.4227(10) ?
N1 C4 . 1.4676(9) ?
N1 C1 . 1.4779(9) ?
N2 B1 . 1.4206(10) ?
N2 C7 . 1.4701(9) ?
N2 C10 . 1.4812(9) ?
C1 C3 . 1.5272(11) ?
C1 C2 . 1.5280(11) ?
C1 H1 . 1.0000 ?
C2 H2A . 0.9800 ?
C2 H2B . 0.9800 ?
C2 H2C . 0.9800 ?
C3 H3A . 0.9800 ?
C3 H3B . 0.9800 ?
C3 H3C . 0.9800 ?
C4 C5 . 1.5284(11) ?
C4 C6 . 1.5326(10) ?
C4 H4 . 1.0000 ?
C5 H5A . 0.9800 ?
C5 H5B . 0.9800 ?
C5 H5C . 0.9800 ?
C6 H6A . 0.9800 ?
C6 H6B . 0.9800 ?
C6 H6C . 0.9800 ?
C7 C8 . 1.5310(11) ?
C7 C9 . 1.5343(10) ?
C7 H7 . 1.0000 ?
C8 H8A . 0.9800 ?
C8 H8B . 0.9800 ?
C8 H8C . 0.9800 ?
C9 H9A . 0.9800 ?
C9 H9B . 0.9800 ?
C9 H9C . 0.9800 ?
C10 C11 . 1.5266(11) ?
C10 C12 . 1.5298(11) ?
C10 H10 . 1.0000 ?
C11 H11A . 0.9800 ?
C11 H11B . 0.9800 ?
C11 H11C . 0.9800 ?
C12 H12A . 0.9800 ?
C12 H12B . 0.9800 ?
C12 H12C . 0.9800 ?

loop_
_geom_torsion_atom_site_label_1
_geom_torsion_atom_site_label_2
_geom_torsion_atom_site_label_3
_geom_torsion_atom_site_label_4
_geom_torsion_site_symmetry_1
_geom_torsion_site_symmetry_2
_geom_torsion_site_symmetry_3
_geom_torsion_site_symmetry_4
_geom_torsion
_geom_torsion_publ_flag
B1 N1 C1 C3 . . . . -58.17(9) ?
C4 N1 C1 C3 . . . . 124.16(7) ?
B1 N1 C1 C2 . . . . 69.05(9) ?
C4 N1 C1 C2 . . . . -108.62(7) ?
B1 N1 C4 C5 . . . . 117.02(8) ?
C1 N1 C4 C5 . . . . -65.38(8) ?
B1 N1 C4 C6 . . . . -117.78(8) ?
C1 N1 C4 C6 . . . . 59.82(8) ?
B1 N2 C7 C8 . . . . 117.08(8) ?
C10 N2 C7 C8 . . . . -67.68(8) ?
B1 N2 C7 C9 . . . . -117.45(8) ?
C10 N2 C7 C9 . . . . 57.79(8) ?
B1 N2 C10 C11 . . . . -57.08(9) ?
C7 N2 C10 C11 . . . . 127.52(7) ?
B1 N2 C10 C12 . . . . 69.60(9) ?
C7 N2 C10 C12 . . . . -105.80(8) ?
C7 N2 B1 F1 . . . . 154.87(7) ?
C10 N2 B1 F1 . . . . -20.15(10) ?
C7 N2 B1 N1 . . . . -25.31(12) ?
C10 N2 B1 N1 . . . . 159.67(8) ?
C4 N1 B1 F1 . . . . 156.92(7) ?
C1 N1 B1 F1 . . . . -20.55(10) ?
C4 N1 B1 N2 . . . . -22.91(12) ?
C1 N1 B1 N2 . . . . 159.63(7) ?
